data_4084712
loop_
_publ_author_name
'Schmid, Matthias'
'Guillaume, Sophie M.'
'Roesky, Peter W.'

_publ_contact_author
;
      Prof. Dr. Peter W. Roesky
      Karlsruher Institut fuer Technologie (KIT), CS
      Institut fuer Anorganische Chemie (AOC)
      Lehrstuhl fuer Anorganische Funktionsmaterialien
      Engesserstr. 15, Geb. 30.45
      76131 Karlsruhe 
      Bundesrepublik Deutschland
;
_publ_section_title
;
 \b-Diketiminate Rare Earth Borohydride Complexes: Synthesis, Structure,
 and Catalytic Activity in the Ring-Opening Polymerization of
 \e-Caprolactone and Trimethylene Carbonate
;
_journal_issue 19
_journal_name_full Organometallics
_journal_page_first 5392
_journal_paper_doi 10.1021/om500708x
_journal_volume 33
_journal_year 2014
_chemical_formula_moiety 'C33 H57 B2 N2 O Sm'
_chemical_formula_sum 'C33 H57 B2 N2 O Sm'
_chemical_formula_weight 669.77
_chemical_name_systematic
;
 ?
;
_space_group_crystal_system monoclinic
_space_group_IT_number 14
_space_group_name_Hall '-P 2ybc'
_space_group_name_H-M_alt 'P 1 21/c 1'
_symmetry_space_group_name_Hall '-P 2ybc'
_symmetry_space_group_name_H-M 'P 1 21/c 1'
_atom_sites_solution_hydrogens mixed
_atom_sites_solution_primary direct
_audit_creation_date 2014-08-25
_audit_creation_method
;
Olex2 1.2
(compiled 2014.07.22 svn.r2960 for OlexSys, GUI svn.r4862)
;
_cell_angle_alpha 90
_cell_angle_beta 110.19(3)
_cell_angle_gamma 90
_cell_formula_units_Z 8
_cell_length_a 30.579(6)
_cell_length_b 10.445(2)
_cell_length_c 23.642(5)
_cell_measurement_reflns_used 64227
_cell_measurement_temperature 150
_cell_measurement_theta_max 26.13
_cell_measurement_theta_min 1.34
_cell_volume 7087(3)
_computing_cell_refinement 'STOE X-AREA, PLATON (A.L.Spek, 2005)'
_computing_data_collection 'STOE X-AREA'
_computing_data_reduction 'STOE X-RED & LANA, PLATON (A.L.Spek, 2005)'
_computing_molecular_graphics 'Diamond 2/3, Olex2 (Dolomanov et al., 2009)'
_computing_publication_material 'MS Word, Olex2 (Dolomanov et al., 2009)'
_computing_structure_refinement 'SHELXL (Sheldrick, 2008)'
_computing_structure_solution 'SHELXS (Sheldrick, 2008)'
_diffrn_ambient_temperature 150
_diffrn_detector 'image plate (34cm diameter)'
_diffrn_detector_area_resol_mean 6.67
_diffrn_detector_type STOE
_diffrn_measured_fraction_theta_full 1.000
_diffrn_measured_fraction_theta_max 0.992
_diffrn_measurement_device '2-circle goniometer'
_diffrn_measurement_device_type 'STOE IPDS 2'
_diffrn_measurement_method 'area detector'
_diffrn_radiation_collimation '0.5mm monocapillary'
_diffrn_radiation_monochromator 'plane graphite'
_diffrn_radiation_type MoK\a
_diffrn_radiation_wavelength 0.71073
_diffrn_reflns_av_R_equivalents 0.0401
_diffrn_reflns_av_unetI/netI 0.0254
_diffrn_reflns_Laue_measured_fraction_full 1.000
_diffrn_reflns_Laue_measured_fraction_max 0.992
_diffrn_reflns_limit_h_max 37
_diffrn_reflns_limit_h_min -37
_diffrn_reflns_limit_k_max 12
_diffrn_reflns_limit_k_min -12
_diffrn_reflns_limit_l_max 28
_diffrn_reflns_limit_l_min -28
_diffrn_reflns_number 60353
_diffrn_reflns_point_group_measured_fraction_full 1.000
_diffrn_reflns_point_group_measured_fraction_max 0.992
_diffrn_reflns_theta_full 25.242
_diffrn_reflns_theta_max 25.666
_diffrn_reflns_theta_min 1.419
_diffrn_source 'sealed tube, 12x0.4mm long-fine focus'
_exptl_absorpt_coefficient_mu 1.682
_exptl_absorpt_correction_T_max 0.7143
_exptl_absorpt_correction_T_min 0.6085
_exptl_absorpt_correction_type integration
_exptl_absorpt_process_details 'STOE X-Red & X-Shape'
_exptl_crystal_colour orange
_exptl_crystal_colour_primary orange
_exptl_crystal_density_diffrn 1.255
_exptl_crystal_description prism
_exptl_crystal_F_000 2792
_exptl_crystal_size_max 0.346
_exptl_crystal_size_mid 0.291
_exptl_crystal_size_min 0.247
_refine_diff_density_max 0.340
_refine_diff_density_min -0.728
_refine_diff_density_rms 0.057
_refine_ls_extinction_method none
_refine_ls_goodness_of_fit_ref 1.031
_refine_ls_hydrogen_treatment mixed
_refine_ls_matrix_type full
_refine_ls_number_parameters 797
_refine_ls_number_reflns 13353
_refine_ls_number_restraints 0
_refine_ls_restrained_S_all 1.031
_refine_ls_R_factor_all 0.0287
_refine_ls_R_factor_gt 0.0220
_refine_ls_shift/su_max 0.002
_refine_ls_shift/su_mean 0.000
_refine_ls_structure_factor_coef Fsqd
_refine_ls_weighting_details 'w=1/[\s^2^(Fo^2^)+(0.0236P)^2^+1.4983P] where P=(Fo^2^+2Fc^2^)/3'
_refine_ls_weighting_scheme calc
_refine_ls_wR_factor_gt 0.0461
_refine_ls_wR_factor_ref 0.0476
_reflns_Friedel_coverage 0.000
_reflns_number_gt 11599
_reflns_number_total 13353
_reflns_threshold_expression 'I > 2\s(I)'
_cod_data_source_file om500708x_si_005.cif
_cod_data_source_block ms304_1
_cod_database_code 4084712
_shelxl_version_number 2014-3
_shelx_space_group_comment
;
The symmetry employed for this shelxl refinement is uniquely defined
by the following loop, which should always be used as a source of
symmetry information in preference to the above space-group names.
They are only intended as comments.
;
_olex2_refinement_description
;
1. Fixed Uiso
 At 1.2 times of:
  All C(H) groups, All C(H,H) groups, All C(H,H,H,H) groups
 At 1.5 times of:
  All C(H,H,H) groups
2. Others
 Sof(H63C)=Sof(H63D)=Sof(C64B)=Sof(H64C)=Sof(H64D)=Sof(H65C)=Sof(H65D)=1-FVAR(1)
 Sof(H63A)=Sof(H63B)=Sof(C64A)=Sof(H64A)=Sof(H64B)=Sof(H65A)=Sof(H65B)=FVAR(1)
3.a Ternary CH refined with riding coordinates:
 C12(H12), C15(H15), C24(H24), C27(H27), C45(H45), C48(H48), C57(H57), C60(H60)
3.b Secondary CH2 refined with riding coordinates:
 C30(H30A,H30B), C31(H31A,H31B), C32(H32A,H32B), C33(H33A,H33B), C63(H63A,
 H63B), C63(H63C,H63D), C64A(H64A,H64B), C64B(H64C,H64D), C65(H65A,H65B),
 C65(H65C,H65D), C66(H66A,H66B)
3.c Aromatic/amide H refined with riding coordinates:
 C3(H3), C8(H8), C9(H9), C10(H10), C20(H20), C21(H21), C22(H22), C36(H36),
 C41(H41), C42(H42), C43(H43), C53(H53), C54(H54), C55(H55)
3.d Idealised Me refined as rotating group:
 C1(H1E,H1F,H1G), C5(H5A,H5B,H5C), C13(H13A,H13B,H13C), C14(H14A,H14B,H14C),
 C16(H16A,H16B,H16C), C17(H17A,H17B,H17C), C25(H25A,H25B,H25C), C26(H26A,H26B,
 H26C), C28(H28A,H28B,H28C), C29(H29A,H29B,H29C), C34(H34A,H34B,H34C), C38(H38A,
 H38B,H38C), C46(H46A,H46B,H46C), C47(H47A,H47B,H47C), C49(H49A,H49B,H49C),
 C50(H50A,H50B,H50C), C58(H58A,H58B,H58C), C59(H59A,H59B,H59C), C61(H61A,H61B,
 H61C), C62(H62A,H62B,H62C)
;
_olex2_submission_special_instructions 'No special instructions were received'

loop_
_space_group_symop_operation_xyz
'x, y, z'
'-x, y+1/2, -z+1/2'
'-x, -y, -z'
'x, -y-1/2, z-1/2'

loop_
_atom_site_label
_atom_site_type_symbol
_atom_site_fract_x
_atom_site_fract_y
_atom_site_fract_z
_atom_site_U_iso_or_equiv
_atom_site_adp_type
_atom_site_occupancy
_atom_site_site_symmetry_order
_atom_site_calc_flag
_atom_site_refinement_flags_posn
_atom_site_refinement_flags_occupancy
_atom_site_disorder_assembly
_atom_site_disorder_group
B1 B 0.08779(9) -0.1783(2) 0.09394(11) 0.0292(5) Uani 1 1 d . . . .
H1A H 0.1284(9) -0.177(2) 0.1126(10) 0.040(6) Uiso 1 1 d . . . .
H1B H 0.0791(8) -0.100(2) 0.0595(10) 0.036(6) Uiso 1 1 d . . . .
H1C H 0.0791(8) -0.135(2) 0.1319(10) 0.038(6) Uiso 1 1 d . . . .
H1D H 0.0706(9) -0.271(3) 0.0773(11) 0.046(7) Uiso 1 1 d . . . .
B2 B 0.21691(9) 0.1199(3) 0.17854(12) 0.0414(7) Uani 1 1 d . . . .
H2A H 0.2153(9) 0.014(2) 0.1776(11) 0.036(6) Uiso 1 1 d . . . .
H2B H 0.1934(9) 0.149(2) 0.2031(11) 0.045(7) Uiso 1 1 d . . . .
H2C H 0.1988(9) 0.149(3) 0.1304(12) 0.052(8) Uiso 1 1 d . . . .
H2D H 0.2530(10) 0.153(3) 0.2011(12) 0.059(8) Uiso 1 1 d . . . .
B3 B 0.40894(9) 0.3289(2) 0.01191(11) 0.0291(5) Uani 1 1 d . . . .
H3A H 0.4251(9) 0.240(2) 0.0115(11) 0.040(7) Uiso 1 1 d . . . .
H3B H 0.4207(8) 0.406(2) -0.0119(10) 0.037(6) Uiso 1 1 d . . . .
H3C H 0.4139(8) 0.363(2) 0.0591(11) 0.042(7) Uiso 1 1 d . . . .
H3D H 0.3684(9) 0.328(2) -0.0095(11) 0.042(7) Uiso 1 1 d . . . .
B4 B 0.28030(9) 0.6314(3) -0.02134(11) 0.0317(5) Uani 1 1 d . . . .
H4A H 0.2803(8) 0.523(2) -0.0207(11) 0.036(6) Uiso 1 1 d . . . .
H4B H 0.3041(8) 0.663(2) 0.0244(10) 0.033(6) Uiso 1 1 d . . . .
H4C H 0.2981(8) 0.657(2) -0.0538(10) 0.035(6) Uiso 1 1 d . . . .
H4D H 0.2449(9) 0.667(3) -0.0326(11) 0.049(7) Uiso 1 1 d . . . .
C1 C -0.00371(7) 0.2589(2) 0.11133(9) 0.0338(5) Uani 1 1 d . . . .
H1E H -0.0140 0.3338 0.0851 0.051 Uiso 1 1 calc GR . . .
H1F H 0.0051 0.2856 0.1535 0.051 Uiso 1 1 calc GR . . .
H1G H -0.0292 0.1965 0.1021 0.051 Uiso 1 1 calc GR . . .
C2 C 0.03791(7) 0.19845(19) 0.10100(8) 0.0223(4) Uani 1 1 d . . . .
C3 C 0.03273(7) 0.1785(2) 0.04002(8) 0.0253(4) Uani 1 1 d . . . .
H3 H 0.0014 0.1733 0.0134 0.030 Uiso 1 1 calc R . . .
C4 C 0.06615(7) 0.16526(19) 0.01239(8) 0.0232(4) Uani 1 1 d . . . .
C5 C 0.04773(8) 0.1703(3) -0.05584(9) 0.0367(5) Uani 1 1 d . . . .
H5A H 0.0136 0.1667 -0.0704 0.055 Uiso 1 1 calc GR . . .
H5B H 0.0599 0.0972 -0.0719 0.055 Uiso 1 1 calc GR . . .
H5C H 0.0578 0.2501 -0.0693 0.055 Uiso 1 1 calc GR . . .
C6 C 0.08159(6) 0.19684(18) 0.20842(8) 0.0207(4) Uani 1 1 d . . . .
C7 C 0.06005(7) 0.1202(2) 0.24015(8) 0.0241(4) Uani 1 1 d . . . .
C8 C 0.07136(7) 0.1423(2) 0.30181(9) 0.0282(4) Uani 1 1 d . . . .
H8 H 0.0571 0.0916 0.3239 0.034 Uiso 1 1 calc R . . .
C9 C 0.10268(8) 0.2359(2) 0.33136(9) 0.0304(5) Uani 1 1 d . . . .
H9 H 0.1104 0.2477 0.3735 0.036 Uiso 1 1 calc R . . .
C10 C 0.12289(7) 0.3126(2) 0.29932(9) 0.0275(4) Uani 1 1 d . . . .
H10 H 0.1440 0.3780 0.3197 0.033 Uiso 1 1 calc R . . .
C11 C 0.11272(7) 0.29531(19) 0.23771(8) 0.0235(4) Uani 1 1 d . . . .
C12 C 0.02529(7) 0.0145(2) 0.21102(9) 0.0290(4) Uani 1 1 d . . . .
H12 H 0.0208 0.0121 0.1671 0.035 Uiso 1 1 calc R . . .
C13 C -0.02234(8) 0.0412(2) 0.21746(11) 0.0387(5) Uani 1 1 d . . . .
H13A H -0.0189 0.0415 0.2602 0.058 Uiso 1 1 calc GR . . .
H13B H -0.0445 -0.0256 0.1965 0.058 Uiso 1 1 calc GR . . .
H13C H -0.0339 0.1248 0.1997 0.058 Uiso 1 1 calc GR . . .
C14 C 0.04220(8) -0.1173(2) 0.23776(10) 0.0366(5) Uani 1 1 d . . . .
H14A H 0.0728 -0.1350 0.2346 0.055 Uiso 1 1 calc GR . . .
H14B H 0.0199 -0.1828 0.2156 0.055 Uiso 1 1 calc GR . . .
H14C H 0.0448 -0.1187 0.2802 0.055 Uiso 1 1 calc GR . . .
C15 C 0.13314(7) 0.3851(2) 0.20268(9) 0.0276(4) Uani 1 1 d . . . .
H15 H 0.1370 0.3354 0.1686 0.033 Uiso 1 1 calc R . . .
C16 C 0.09848(9) 0.4932(2) 0.17558(12) 0.0415(6) Uani 1 1 d . . . .
H16A H 0.0695 0.4571 0.1477 0.062 Uiso 1 1 calc GR . . .
H16B H 0.1118 0.5525 0.1538 0.062 Uiso 1 1 calc GR . . .
H16C H 0.0920 0.5393 0.2079 0.062 Uiso 1 1 calc GR . . .
C17 C 0.18092(9) 0.4392(2) 0.24016(11) 0.0383(5) Uani 1 1 d . . . .
H17A H 0.1778 0.4934 0.2724 0.058 Uiso 1 1 calc GR . . .
H17B H 0.1932 0.4902 0.2142 0.058 Uiso 1 1 calc GR . . .
H17C H 0.2024 0.3685 0.2579 0.058 Uiso 1 1 calc GR . . .
C18 C 0.14376(6) 0.17955(19) 0.01036(8) 0.0215(4) Uani 1 1 d . . . .
C19 C 0.15682(7) 0.3081(2) 0.00725(8) 0.0258(4) Uani 1 1 d . . . .
C20 C 0.18967(7) 0.3342(2) -0.02015(9) 0.0320(5) Uani 1 1 d . . . .
H20 H 0.1986 0.4204 -0.0229 0.038 Uiso 1 1 calc R . . .
C21 C 0.20949(8) 0.2384(2) -0.04325(9) 0.0350(5) Uani 1 1 d . . . .
H21 H 0.2318 0.2586 -0.0616 0.042 Uiso 1 1 calc R . . .
C22 C 0.19667(7) 0.1128(2) -0.03945(9) 0.0318(5) Uani 1 1 d . . . .
H22 H 0.2108 0.0465 -0.0547 0.038 Uiso 1 1 calc R . . .
C23 C 0.16339(7) 0.0816(2) -0.01361(8) 0.0253(4) Uani 1 1 d . . . .
C24 C 0.13738(8) 0.4176(2) 0.03303(10) 0.0311(5) Uani 1 1 d . . . .
H24 H 0.1172 0.3806 0.0544 0.037 Uiso 1 1 calc R . . .
C25 C 0.10734(11) 0.5072(3) -0.01627(13) 0.0568(7) Uani 1 1 d . . . .
H25A H 0.1262 0.5428 -0.0386 0.085 Uiso 1 1 calc GR . . .
H25B H 0.0955 0.5769 0.0021 0.085 Uiso 1 1 calc GR . . .
H25C H 0.0811 0.4591 -0.0439 0.085 Uiso 1 1 calc GR . . .
C26 C 0.17639(9) 0.4938(2) 0.07903(11) 0.0415(6) Uani 1 1 d . . . .
H26A H 0.1950 0.4364 0.1111 0.062 Uiso 1 1 calc GR . . .
H26B H 0.1628 0.5615 0.0964 0.062 Uiso 1 1 calc GR . . .
H26C H 0.1964 0.5323 0.0590 0.062 Uiso 1 1 calc GR . . .
C27 C 0.15033(8) -0.0583(2) -0.01122(10) 0.0317(5) Uani 1 1 d . . . .
H27 H 0.1230 -0.0616 0.0028 0.038 Uiso 1 1 calc R . . .
C28 C 0.13616(10) -0.1227(3) -0.07262(11) 0.0488(6) Uani 1 1 d . . . .
H28A H 0.1108 -0.0740 -0.1016 0.073 Uiso 1 1 calc GR . . .
H28B H 0.1256 -0.2101 -0.0695 0.073 Uiso 1 1 calc GR . . .
H28C H 0.1630 -0.1254 -0.0863 0.073 Uiso 1 1 calc GR . . .
C29 C 0.19025(9) -0.1330(2) 0.03426(11) 0.0453(6) Uani 1 1 d . . . .
H29A H 0.2167 -0.1372 0.0200 0.068 Uiso 1 1 calc GR . . .
H29B H 0.1797 -0.2199 0.0385 0.068 Uiso 1 1 calc GR . . .
H29C H 0.1998 -0.0896 0.0734 0.068 Uiso 1 1 calc GR . . .
C30 C 0.16622(9) -0.2041(2) 0.24538(9) 0.0339(5) Uani 1 1 d . . . .
H30A H 0.1917 -0.2280 0.2306 0.041 Uiso 1 1 calc R . . .
H30B H 0.1385 -0.2567 0.2240 0.041 Uiso 1 1 calc R . . .
C31 C 0.18098(14) -0.2250(3) 0.31275(11) 0.0633(9) Uani 1 1 d . . . .
H31A H 0.1621 -0.2933 0.3221 0.076 Uiso 1 1 calc R . . .
H31B H 0.2143 -0.2494 0.3297 0.076 Uiso 1 1 calc R . . .
C32 C 0.17282(9) -0.0983(2) 0.33822(9) 0.0416(6) Uani 1 1 d . . . .
H32A H 0.1414 -0.0948 0.3415 0.050 Uiso 1 1 calc R . . .
H32B H 0.1966 -0.0823 0.3784 0.050 Uiso 1 1 calc R . . .
C33 C 0.17719(8) -0.0040(2) 0.29236(9) 0.0326(5) Uani 1 1 d . . . .
H33A H 0.1608 0.0768 0.2940 0.039 Uiso 1 1 calc R . . .
H33B H 0.2103 0.0151 0.2990 0.039 Uiso 1 1 calc R . . .
C34 C 0.45247(8) 0.6836(3) -0.09892(9) 0.0364(5) Uani 1 1 d . . . .
H34A H 0.4433 0.7665 -0.1189 0.055 Uiso 1 1 calc GR . . .
H34B H 0.4395 0.6146 -0.1279 0.055 Uiso 1 1 calc GR . . .
H34C H 0.4865 0.6770 -0.0833 0.055 Uiso 1 1 calc GR . . .
C35 C 0.43397(7) 0.67249(19) -0.04721(8) 0.0243(4) Uani 1 1 d . . . .
C36 C 0.46731(7) 0.6813(2) 0.01046(8) 0.0264(4) Uani 1 1 d . . . .
H36 H 0.4987 0.6773 0.0117 0.032 Uiso 1 1 calc R . . .
C37 C 0.46215(7) 0.6953(2) 0.06727(8) 0.0240(4) Uani 1 1 d . . . .
C38 C 0.50420(7) 0.7478(2) 0.11664(9) 0.0358(5) Uani 1 1 d . . . .
H38A H 0.5284 0.6817 0.1295 0.054 Uiso 1 1 calc GR . . .
H38B H 0.4952 0.7737 0.1510 0.054 Uiso 1 1 calc GR . . .
H38C H 0.5163 0.8222 0.1015 0.054 Uiso 1 1 calc GR . . .
C39 C 0.35663(7) 0.68804(19) -0.11938(8) 0.0222(4) Uani 1 1 d . . . .
C40 C 0.33827(7) 0.5905(2) -0.16198(8) 0.0239(4) Uani 1 1 d . . . .
C41 C 0.30600(7) 0.6231(2) -0.21828(8) 0.0286(4) Uani 1 1 d . . . .
H41 H 0.2929 0.5576 -0.2470 0.034 Uiso 1 1 calc R . . .
C42 C 0.29284(7) 0.7481(2) -0.23278(9) 0.0317(5) Uani 1 1 d . . . .
H42 H 0.2715 0.7690 -0.2716 0.038 Uiso 1 1 calc R . . .
C43 C 0.31090(8) 0.8432(2) -0.19063(9) 0.0314(5) Uani 1 1 d . . . .
H43 H 0.3015 0.9294 -0.2008 0.038 Uiso 1 1 calc R . . .
C44 C 0.34264(7) 0.8158(2) -0.13341(9) 0.0269(4) Uani 1 1 d . . . .
C45 C 0.35137(7) 0.4505(2) -0.14892(9) 0.0284(4) Uani 1 1 d . . . .
H45 H 0.3778 0.4459 -0.1096 0.034 Uiso 1 1 calc R . . .
C46 C 0.36756(9) 0.3899(3) -0.19703(10) 0.0409(5) Uani 1 1 d . . . .
H46A H 0.3414 0.3859 -0.2353 0.061 Uiso 1 1 calc GR . . .
H46B H 0.3791 0.3032 -0.1845 0.061 Uiso 1 1 calc GR . . .
H46C H 0.3926 0.4417 -0.2022 0.061 Uiso 1 1 calc GR . . .
C47 C 0.31075(8) 0.3740(2) -0.14250(10) 0.0344(5) Uani 1 1 d . . . .
H47A H 0.3000 0.4148 -0.1123 0.052 Uiso 1 1 calc GR . . .
H47B H 0.3210 0.2865 -0.1297 0.052 Uiso 1 1 calc GR . . .
H47C H 0.2852 0.3716 -0.1814 0.052 Uiso 1 1 calc GR . . .
C48 C 0.36017(9) 0.9248(2) -0.08888(10) 0.0353(5) Uani 1 1 d . . . .
H48 H 0.3804 0.8871 -0.0497 0.042 Uiso 1 1 calc R . . .
C49 C 0.38965(12) 1.0193(3) -0.10958(14) 0.0579(8) Uani 1 1 d . . . .
H49A H 0.4167 0.9748 -0.1134 0.087 Uiso 1 1 calc GR . . .
H49B H 0.4002 1.0884 -0.0799 0.087 Uiso 1 1 calc GR . . .
H49C H 0.3709 1.0554 -0.1487 0.087 Uiso 1 1 calc GR . . .
C50 C 0.31988(10) 0.9938(3) -0.07775(12) 0.0485(7) Uani 1 1 d . . . .
H50A H 0.2997 1.0331 -0.1154 0.073 Uiso 1 1 calc GR . . .
H50B H 0.3323 1.0604 -0.0472 0.073 Uiso 1 1 calc GR . . .
H50C H 0.3018 0.9322 -0.0635 0.073 Uiso 1 1 calc GR . . .
C51 C 0.41799(6) 0.69091(19) 0.13490(8) 0.0217(4) Uani 1 1 d . . . .
C52 C 0.38904(7) 0.79316(19) 0.13807(8) 0.0235(4) Uani 1 1 d . . . .
C53 C 0.37920(7) 0.8091(2) 0.19092(8) 0.0283(4) Uani 1 1 d . . . .
H53 H 0.3596 0.8776 0.1937 0.034 Uiso 1 1 calc R . . .
C54 C 0.39738(8) 0.7275(2) 0.23933(9) 0.0314(5) Uani 1 1 d . . . .
H54 H 0.3898 0.7389 0.2747 0.038 Uiso 1 1 calc R . . .
C55 C 0.42655(7) 0.6297(2) 0.23617(8) 0.0296(5) Uani 1 1 d . . . .
H55 H 0.4395 0.5755 0.2701 0.036 Uiso 1 1 calc R . . .
C56 C 0.43760(7) 0.6081(2) 0.18428(8) 0.0245(4) Uani 1 1 d . . . .
C57 C 0.37018(7) 0.8879(2) 0.08656(9) 0.0280(4) Uani 1 1 d . . . .
H57 H 0.3656 0.8405 0.0482 0.034 Uiso 1 1 calc R . . .
C58 C 0.40558(9) 0.9935(2) 0.09137(12) 0.0438(6) Uani 1 1 d . . . .
H58A H 0.4107 1.0423 0.1285 0.066 Uiso 1 1 calc GR . . .
H58B H 0.3938 1.0508 0.0566 0.066 Uiso 1 1 calc GR . . .
H58C H 0.4351 0.9554 0.0921 0.066 Uiso 1 1 calc GR . . .
C59 C 0.32328(9) 0.9445(2) 0.08249(11) 0.0402(5) Uani 1 1 d . . . .
H59A H 0.3016 0.8751 0.0823 0.060 Uiso 1 1 calc GR . . .
H59B H 0.3107 0.9944 0.0453 0.060 Uiso 1 1 calc GR . . .
H59C H 0.3274 1.0002 0.1173 0.060 Uiso 1 1 calc GR . . .
C60 C 0.47016(8) 0.4980(2) 0.18486(9) 0.0303(5) Uani 1 1 d . . . .
H60 H 0.4748 0.4962 0.1450 0.036 Uiso 1 1 calc R . . .
C61 C 0.51807(8) 0.5173(3) 0.23431(10) 0.0411(6) Uani 1 1 d . . . .
H61A H 0.5311 0.5998 0.2283 0.062 Uiso 1 1 calc GR . . .
H61B H 0.5391 0.4481 0.2322 0.062 Uiso 1 1 calc GR . . .
H61C H 0.5145 0.5164 0.2739 0.062 Uiso 1 1 calc GR . . .
C62 C 0.45063(9) 0.3682(2) 0.19433(10) 0.0392(5) Uani 1 1 d . . . .
H62A H 0.4473 0.3664 0.2341 0.059 Uiso 1 1 calc GR . . .
H62B H 0.4720 0.3002 0.1920 0.059 Uiso 1 1 calc GR . . .
H62C H 0.4201 0.3549 0.1630 0.059 Uiso 1 1 calc GR . . .
C63 C 0.32545(9) 0.3045(2) 0.08585(10) 0.0369(5) Uani 1 1 d . . . .
H63A H 0.3483 0.2494 0.0762 0.044 Uiso 0.420(16) 1 calc R P A 1
H63B H 0.2943 0.2925 0.0548 0.044 Uiso 0.420(16) 1 calc R P A 1
H63C H 0.3533 0.2486 0.0982 0.044 Uiso 0.580(16) 1 calc R P A 2
H63D H 0.3064 0.2839 0.0436 0.044 Uiso 0.580(16) 1 calc R P A 2
C64A C 0.3245(5) 0.2750(8) 0.1512(5) 0.048(3) Uani 0.420(16) 1 d . P A 1
H64A H 0.2999 0.2120 0.1496 0.057 Uiso 0.420(16) 1 calc R P A 1
H64B H 0.3550 0.2417 0.1779 0.057 Uiso 0.420(16) 1 calc R P A 1
C64B C 0.2977(4) 0.2827(5) 0.1261(4) 0.049(2) Uani 0.580(16) 1 d . P A 2
H64C H 0.3053 0.1994 0.1472 0.059 Uiso 0.580(16) 1 calc R P A 2
H64D H 0.2638 0.2865 0.1033 0.059 Uiso 0.580(16) 1 calc R P A 2
C65 C 0.31440(11) 0.4003(3) 0.17206(12) 0.0528(7) Uani 1 1 d . . . .
H65A H 0.3373 0.4193 0.2124 0.063 Uiso 0.420(16) 1 calc R P A 1
H65B H 0.2829 0.3996 0.1751 0.063 Uiso 0.420(16) 1 calc R P A 1
H65C H 0.2913 0.4219 0.1914 0.063 Uiso 0.580(16) 1 calc R P A 2
H65D H 0.3451 0.3842 0.2034 0.063 Uiso 0.580(16) 1 calc R P A 2
C66 C 0.31692(8) 0.5016(2) 0.12772(10) 0.0352(5) Uani 1 1 d . . . .
H66A H 0.2853 0.5311 0.1030 0.042 Uiso 1 1 calc R . . .
H66B H 0.3354 0.5761 0.1489 0.042 Uiso 1 1 calc R . . .
N1 N 0.07626(5) 0.16903(15) 0.14652(6) 0.0198(3) Uani 1 1 d . . . .
N2 N 0.11195(5) 0.15074(15) 0.04204(6) 0.0196(3) Uani 1 1 d . . . .
N3 N 0.38809(5) 0.65784(15) -0.05903(6) 0.0209(3) Uani 1 1 d . . . .
N4 N 0.42344(5) 0.66587(15) 0.07749(6) 0.0207(3) Uani 1 1 d . . . .
O1 O 0.15535(5) -0.06867(13) 0.23506(6) 0.0258(3) Uani 1 1 d . . . .
O2 O 0.33957(5) 0.43852(14) 0.09058(6) 0.0290(3) Uani 1 1 d . . . .
Sm1 Sm 0.13315(2) 0.03243(2) 0.13311(2) 0.02039(3) Uani 1 1 d . . . .
Sm2 Sm 0.36420(2) 0.53978(2) 0.01091(2) 0.02073(3) Uani 1 1 d . . . .

loop_
_atom_site_aniso_label
_atom_site_aniso_U_11
_atom_site_aniso_U_22
_atom_site_aniso_U_33
_atom_site_aniso_U_23
_atom_site_aniso_U_13
_atom_site_aniso_U_12
B1 0.0296(13) 0.0267(12) 0.0312(12) 0.0025(10) 0.0102(10) -0.0012(10)
B2 0.0243(13) 0.067(2) 0.0292(13) 0.0201(13) 0.0039(10) -0.0082(13)
B3 0.0326(13) 0.0267(12) 0.0296(12) 0.0020(10) 0.0127(10) 0.0013(11)
B4 0.0268(13) 0.0394(14) 0.0279(12) -0.0012(10) 0.0083(10) 0.0027(11)
C1 0.0273(11) 0.0471(13) 0.0289(10) 0.0049(10) 0.0123(9) 0.0102(10)
C2 0.0201(10) 0.0256(10) 0.0226(9) 0.0016(8) 0.0091(7) -0.0002(8)
C3 0.0176(9) 0.0360(11) 0.0200(9) 0.0007(8) 0.0035(7) -0.0022(8)
C4 0.0246(10) 0.0286(10) 0.0157(8) 0.0028(7) 0.0059(7) 0.0002(8)
C5 0.0261(11) 0.0642(16) 0.0183(9) 0.0014(10) 0.0058(8) 0.0018(11)
C6 0.0202(9) 0.0248(10) 0.0188(8) 0.0005(7) 0.0089(7) 0.0037(8)
C7 0.0237(10) 0.0277(10) 0.0227(9) 0.0010(8) 0.0105(8) 0.0002(8)
C8 0.0298(11) 0.0352(11) 0.0235(9) 0.0033(8) 0.0143(8) 0.0008(9)
C9 0.0338(11) 0.0399(12) 0.0190(9) -0.0024(9) 0.0112(8) 0.0049(10)
C10 0.0290(11) 0.0274(10) 0.0254(10) -0.0063(8) 0.0085(8) -0.0005(9)
C11 0.0246(10) 0.0233(10) 0.0241(9) -0.0001(8) 0.0101(8) 0.0027(8)
C12 0.0288(11) 0.0345(11) 0.0271(10) -0.0006(9) 0.0141(8) -0.0056(9)
C13 0.0306(12) 0.0478(14) 0.0415(12) -0.0043(11) 0.0174(10) -0.0081(11)
C14 0.0402(13) 0.0326(12) 0.0416(12) 0.0039(10) 0.0199(10) -0.0050(10)
C15 0.0322(11) 0.0249(10) 0.0271(10) -0.0025(8) 0.0122(8) -0.0040(9)
C16 0.0486(15) 0.0293(11) 0.0499(14) 0.0086(10) 0.0211(12) -0.0001(11)
C17 0.0407(14) 0.0374(13) 0.0387(12) -0.0059(10) 0.0159(10) -0.0148(11)
C18 0.0181(9) 0.0309(10) 0.0152(8) 0.0034(8) 0.0054(7) 0.0011(8)
C19 0.0241(10) 0.0342(11) 0.0186(9) 0.0026(8) 0.0067(8) -0.0009(9)
C20 0.0313(11) 0.0389(12) 0.0270(10) 0.0038(9) 0.0116(9) -0.0078(10)
C21 0.0290(11) 0.0528(14) 0.0278(10) 0.0027(10) 0.0157(9) -0.0053(10)
C22 0.0267(11) 0.0454(13) 0.0266(10) -0.0011(9) 0.0132(8) 0.0021(10)
C23 0.0231(10) 0.0327(11) 0.0203(9) 0.0019(8) 0.0080(8) 0.0017(9)
C24 0.0337(12) 0.0274(11) 0.0352(11) 0.0013(9) 0.0157(9) -0.0026(9)
C25 0.0634(19) 0.0483(16) 0.0516(16) 0.0021(13) 0.0108(14) 0.0207(14)
C26 0.0465(15) 0.0365(12) 0.0445(13) -0.0092(11) 0.0196(11) -0.0096(11)
C27 0.0327(12) 0.0314(11) 0.0359(11) -0.0018(9) 0.0179(9) 0.0040(9)
C28 0.0543(16) 0.0469(15) 0.0460(14) -0.0127(12) 0.0183(12) -0.0070(13)
C29 0.0514(15) 0.0368(13) 0.0491(14) 0.0058(11) 0.0192(12) 0.0131(12)
C30 0.0453(14) 0.0277(11) 0.0313(11) 0.0070(9) 0.0163(10) 0.0053(10)
C31 0.120(3) 0.0414(15) 0.0324(13) 0.0143(11) 0.0307(16) 0.0209(17)
C32 0.0548(15) 0.0478(14) 0.0225(10) 0.0076(10) 0.0137(10) 0.0085(12)
C33 0.0335(12) 0.0360(12) 0.0229(10) -0.0008(9) 0.0029(9) -0.0018(10)
C34 0.0283(11) 0.0611(16) 0.0218(10) 0.0005(10) 0.0114(9) -0.0055(11)
C35 0.0262(10) 0.0280(10) 0.0208(9) 0.0002(8) 0.0109(8) -0.0041(8)
C36 0.0189(10) 0.0388(11) 0.0226(9) 0.0018(8) 0.0083(8) -0.0003(9)
C37 0.0208(10) 0.0302(10) 0.0192(9) 0.0020(8) 0.0048(7) -0.0006(8)
C38 0.0245(11) 0.0572(15) 0.0235(10) -0.0024(10) 0.0055(8) -0.0119(10)
C39 0.0209(10) 0.0297(10) 0.0174(8) 0.0028(8) 0.0082(7) -0.0027(8)
C40 0.0225(10) 0.0292(10) 0.0205(9) -0.0002(8) 0.0082(8) -0.0044(8)
C41 0.0264(10) 0.0360(11) 0.0212(9) -0.0015(8) 0.0056(8) -0.0062(9)
C42 0.0266(11) 0.0439(13) 0.0219(9) 0.0082(9) 0.0051(8) 0.0003(10)
C43 0.0345(12) 0.0329(11) 0.0270(10) 0.0081(9) 0.0110(9) 0.0033(9)
C44 0.0287(11) 0.0298(11) 0.0243(9) 0.0014(8) 0.0120(8) 0.0000(9)
C45 0.0281(11) 0.0300(11) 0.0234(9) -0.0027(8) 0.0043(8) -0.0010(9)
C46 0.0375(13) 0.0451(14) 0.0411(12) -0.0071(11) 0.0150(10) 0.0044(12)
C47 0.0397(13) 0.0282(11) 0.0349(11) -0.0008(9) 0.0122(10) -0.0043(10)
C48 0.0480(14) 0.0274(11) 0.0273(10) -0.0006(9) 0.0090(10) 0.0008(10)
C49 0.069(2) 0.0433(15) 0.0652(18) -0.0155(13) 0.0288(16) -0.0220(14)
C50 0.0684(19) 0.0381(13) 0.0416(13) -0.0027(11) 0.0223(13) 0.0093(13)
C51 0.0196(9) 0.0272(10) 0.0177(8) -0.0018(8) 0.0058(7) -0.0043(8)
C52 0.0214(10) 0.0266(10) 0.0210(9) -0.0040(8) 0.0054(7) -0.0046(8)
C53 0.0276(11) 0.0331(11) 0.0244(10) -0.0077(8) 0.0094(8) -0.0014(9)
C54 0.0313(11) 0.0456(13) 0.0192(9) -0.0044(9) 0.0113(8) -0.0041(10)
C55 0.0304(11) 0.0405(12) 0.0166(9) 0.0035(8) 0.0064(8) -0.0007(10)
C56 0.0211(10) 0.0320(11) 0.0194(9) -0.0005(8) 0.0056(7) -0.0012(9)
C57 0.0318(11) 0.0259(10) 0.0255(9) -0.0009(8) 0.0088(8) 0.0029(9)
C58 0.0484(15) 0.0328(12) 0.0455(13) 0.0118(11) 0.0102(11) -0.0058(11)
C59 0.0412(14) 0.0393(13) 0.0387(12) 0.0015(10) 0.0119(10) 0.0109(11)
C60 0.0304(11) 0.0372(12) 0.0220(9) 0.0056(8) 0.0074(8) 0.0083(9)
C61 0.0299(12) 0.0564(15) 0.0322(11) 0.0051(11) 0.0046(9) 0.0123(11)
C62 0.0477(14) 0.0354(12) 0.0327(11) 0.0097(10) 0.0115(10) 0.0071(11)
C63 0.0445(14) 0.0321(12) 0.0408(12) 0.0004(10) 0.0232(11) -0.0098(11)
C64A 0.063(7) 0.044(4) 0.049(5) 0.010(3) 0.036(5) -0.010(4)
C64B 0.061(5) 0.041(3) 0.064(4) 0.012(3) 0.045(4) -0.002(3)
C65 0.0675(18) 0.0602(17) 0.0481(14) 0.0093(13) 0.0421(14) 0.0002(15)
C66 0.0363(13) 0.0406(12) 0.0346(11) -0.0043(10) 0.0199(10) -0.0015(10)
N1 0.0215(8) 0.0228(8) 0.0167(7) 0.0003(6) 0.0086(6) 0.0006(7)
N2 0.0196(8) 0.0235(8) 0.0164(7) 0.0020(6) 0.0070(6) 0.0000(6)
N3 0.0212(8) 0.0246(8) 0.0166(7) 0.0009(6) 0.0062(6) -0.0023(7)
N4 0.0221(8) 0.0240(8) 0.0158(7) -0.0008(6) 0.0065(6) -0.0010(7)
O1 0.0326(8) 0.0243(7) 0.0199(6) 0.0032(5) 0.0082(6) -0.0031(6)
O2 0.0330(8) 0.0297(8) 0.0299(7) 0.0034(6) 0.0179(6) -0.0025(6)
Sm1 0.01933(5) 0.02230(5) 0.02014(5) 0.00418(4) 0.00759(4) 0.00132(4)
Sm2 0.01953(5) 0.02314(5) 0.01953(5) 0.00150(4) 0.00677(4) -0.00252(4)

loop_
_atom_type_symbol
_atom_type_description
_atom_type_scat_dispersion_real
_atom_type_scat_dispersion_imag
_atom_type_scat_source
C C 0.0033 0.0016 'International Tables Vol C Tables 4.2.6.8 and 6.1.1.4'
H H 0.0000 0.0000 'International Tables Vol C Tables 4.2.6.8 and 6.1.1.4'
B B 0.0013 0.0007 'International Tables Vol C Tables 4.2.6.8 and 6.1.1.4'
N N 0.0061 0.0033 'International Tables Vol C Tables 4.2.6.8 and 6.1.1.4'
O O 0.0106 0.0060 'International Tables Vol C Tables 4.2.6.8 and 6.1.1.4'
Sm Sm -0.1638 3.4418 'International Tables Vol C Tables 4.2.6.8 and 6.1.1.4'

loop_
_geom_angle_atom_site_label_1
_geom_angle_atom_site_label_2
_geom_angle_atom_site_label_3
_geom_angle
H1A B1 H1B 103.0(17)
H1A B1 H1C 102.1(17)
H1A B1 H1D 117.1(18)
H1B B1 H1C 102.9(17)
H1B B1 H1D 114.6(17)
H1C B1 H1D 115.3(18)
Sm1 B1 H1A 59.3(12)
Sm1 B1 H1B 66.7(12)
Sm1 B1 H1C 67.3(12)
Sm1 B1 H1D 176.3(13)
H2A B2 H2B 104.7(18)
H2A B2 H2C 104.3(19)
H2A B2 H2D 111(2)
H2B B2 H2C 105.8(19)
H2B B2 H2D 112.4(19)
H2C B2 H2D 118(2)
Sm1 B2 H2A 66.9(13)
Sm1 B2 H2B 65.6(13)
Sm1 B2 H2C 66.5(14)
Sm1 B2 H2D 175.5(15)
H3A B3 H3B 113.6(18)
H3A B3 H3C 112.6(18)
H3A B3 H3D 115.1(18)
H3B B3 H3C 108.3(17)
H3B B3 H3D 105.3(17)
H3C B3 H3D 101.0(17)
Sm2 B3 H3A 176.3(13)
Sm2 B3 H3B 69.0(12)
Sm2 B3 H3C 68.3(12)
Sm2 B3 H3D 61.3(13)
H4A B4 H4B 106.6(17)
H4A B4 H4C 104.7(17)
H4A B4 H4D 110.0(19)
H4B B4 H4C 106.4(16)
H4B B4 H4D 113.1(18)
H4C B4 H4D 115.4(18)
Sm2 B4 H4A 68.3(12)
Sm2 B4 H4B 65.3(11)
Sm2 B4 H4C 67.9(12)
Sm2 B4 H4D 176.7(14)
H1E C1 H1F 109.5
H1E C1 H1G 109.5
H1F C1 H1G 109.5
C2 C1 H1E 109.5
C2 C1 H1F 109.5
C2 C1 H1G 109.5
C3 C2 C1 114.98(17)
N1 C2 C1 121.55(16)
N1 C2 C3 123.45(17)
C2 C3 H3 114.7
C4 C3 C2 130.60(18)
C4 C3 H3 114.7
C3 C4 C5 115.57(17)
N2 C4 C3 124.57(16)
N2 C4 C5 119.86(17)
C4 C5 H5A 109.5
C4 C5 H5B 109.5
C4 C5 H5C 109.5
H5A C5 H5B 109.5
H5A C5 H5C 109.5
H5B C5 H5C 109.5
C7 C6 C11 120.95(16)
C7 C6 N1 121.05(17)
C11 C6 N1 117.70(16)
C6 C7 C12 123.63(17)
C8 C7 C6 117.99(18)
C8 C7 C12 118.37(17)
C7 C8 H8 119.2
C9 C8 C7 121.69(19)
C9 C8 H8 119.2
C8 C9 H9 120.1
C8 C9 C10 119.73(18)
C10 C9 H9 120.1
C9 C10 H10 119.5
C9 C10 C11 121.08(19)
C11 C10 H10 119.5
C6 C11 C15 121.13(16)
C10 C11 C6 118.51(18)
C10 C11 C15 120.30(18)
C7 C12 H12 108.2
C7 C12 C13 111.12(18)
C7 C12 C14 112.47(18)
C13 C12 H12 108.2
C14 C12 H12 108.2
C14 C12 C13 108.56(18)
C12 C13 H13A 109.5
C12 C13 H13B 109.5
C12 C13 H13C 109.5
H13A C13 H13B 109.5
H13A C13 H13C 109.5
H13B C13 H13C 109.5
C12 C14 H14A 109.5
C12 C14 H14B 109.5
C12 C14 H14C 109.5
H14A C14 H14B 109.5
H14A C14 H14C 109.5
H14B C14 H14C 109.5
C11 C15 H15 107.7
C11 C15 C16 109.15(18)
C11 C15 C17 113.67(17)
C16 C15 H15 107.7
C16 C15 C17 110.80(19)
C17 C15 H15 107.7
C15 C16 H16A 109.5
C15 C16 H16B 109.5
C15 C16 H16C 109.5
H16A C16 H16B 109.5
H16A C16 H16C 109.5
H16B C16 H16C 109.5
C15 C17 H17A 109.5
C15 C17 H17B 109.5
C15 C17 H17C 109.5
H17A C17 H17B 109.5
H17A C17 H17C 109.5
H17B C17 H17C 109.5
C19 C18 N2 118.51(17)
C23 C18 C19 120.39(17)
C23 C18 N2 120.99(17)
C18 C19 C24 122.83(17)
C20 C19 C18 118.14(19)
C20 C19 C24 119.02(19)
C19 C20 H20 119.1
C21 C20 C19 121.9(2)
C21 C20 H20 119.1
C20 C21 H21 120.3
C20 C21 C22 119.38(19)
C22 C21 H21 120.3
C21 C22 H22 119.4
C21 C22 C23 121.1(2)
C23 C22 H22 119.4
C18 C23 C27 122.15(17)
C22 C23 C18 119.1(2)
C22 C23 C27 118.78(19)
C19 C24 H24 107.9
C19 C24 C25 111.85(19)
C19 C24 C26 111.21(19)
C25 C24 H24 107.9
C25 C24 C26 109.8(2)
C26 C24 H24 107.9
C24 C25 H25A 109.5
C24 C25 H25B 109.5
C24 C25 H25C 109.5
H25A C25 H25B 109.5
H25A C25 H25C 109.5
H25B C25 H25C 109.5
C24 C26 H26A 109.5
C24 C26 H26B 109.5
C24 C26 H26C 109.5
H26A C26 H26B 109.5
H26A C26 H26C 109.5
H26B C26 H26C 109.5
C23 C27 H27 107.8
C23 C27 C29 111.05(19)
C28 C27 C23 112.41(18)
C28 C27 H27 107.8
C28 C27 C29 109.9(2)
C29 C27 H27 107.8
C27 C28 H28A 109.5
C27 C28 H28B 109.5
C27 C28 H28C 109.5
H28A C28 H28B 109.5
H28A C28 H28C 109.5
H28B C28 H28C 109.5
C27 C29 H29A 109.5
C27 C29 H29B 109.5
C27 C29 H29C 109.5
H29A C29 H29B 109.5
H29A C29 H29C 109.5
H29B C29 H29C 109.5
H30A C30 H30B 108.6
C31 C30 H30A 110.4
C31 C30 H30B 110.4
O1 C30 H30A 110.4
O1 C30 H30B 110.4
O1 C30 C31 106.54(18)
C30 C31 H31A 110.7
C30 C31 H31B 110.7
H31A C31 H31B 108.8
C32 C31 C30 105.2(2)
C32 C31 H31A 110.7
C32 C31 H31B 110.7
C31 C32 H32A 111.2
C31 C32 H32B 111.2
H32A C32 H32B 109.2
C33 C32 C31 102.60(18)
C33 C32 H32A 111.2
C33 C32 H32B 111.2
C32 C33 H33A 111.0
C32 C33 H33B 111.0
H33A C33 H33B 109.0
O1 C33 C32 103.96(18)
O1 C33 H33A 111.0
O1 C33 H33B 111.0
H34A C34 H34B 109.5
H34A C34 H34C 109.5
H34B C34 H34C 109.5
C35 C34 H34A 109.5
C35 C34 H34B 109.5
C35 C34 H34C 109.5
C36 C35 C34 115.59(17)
N3 C35 C34 119.65(17)
N3 C35 C36 124.75(17)
C35 C36 H36 114.7
C35 C36 C37 130.70(18)
C37 C36 H36 114.7
C36 C37 C38 115.31(17)
N4 C37 C36 123.35(17)
N4 C37 C38 121.33(17)
C37 C38 H38A 109.5
C37 C38 H38B 109.5
C37 C38 H38C 109.5
H38A C38 H38B 109.5
H38A C38 H38C 109.5
H38B C38 H38C 109.5
C40 C39 N3 120.74(17)
C44 C39 C40 120.34(17)
C44 C39 N3 118.82(17)
C39 C40 C45 122.66(17)
C41 C40 C39 118.79(19)
C41 C40 C45 118.54(18)
C40 C41 H41 119.4
C42 C41 C40 121.2(2)
C42 C41 H41 119.4
C41 C42 H42 120.2
C41 C42 C43 119.59(19)
C43 C42 H42 120.2
C42 C43 H43 119.2
C42 C43 C44 121.6(2)
C44 C43 H43 119.2
C39 C44 C48 122.87(18)
C43 C44 C39 118.47(19)
C43 C44 C48 118.65(19)
C40 C45 H45 107.9
C40 C45 C46 112.23(18)
C40 C45 C47 110.94(17)
C46 C45 H45 107.9
C46 C45 C47 109.93(18)
C47 C45 H45 107.9
C45 C46 H46A 109.5
C45 C46 H46B 109.5
C45 C46 H46C 109.5
H46A C46 H46B 109.5
H46A C46 H46C 109.5
H46B C46 H46C 109.5
C45 C47 H47A 109.5
C45 C47 H47B 109.5
C45 C47 H47C 109.5
H47A C47 H47B 109.5
H47A C47 H47C 109.5
H47B C47 H47C 109.5
C44 C48 H48 107.8
C44 C48 C49 111.67(19)
C44 C48 C50 111.2(2)
C49 C48 H48 107.8
C50 C48 H48 107.8
C50 C48 C49 110.5(2)
C48 C49 H49A 109.5
C48 C49 H49B 109.5
C48 C49 H49C 109.5
H49A C49 H49B 109.5
H49A C49 H49C 109.5
H49B C49 H49C 109.5
C48 C50 H50A 109.5
C48 C50 H50B 109.5
C48 C50 H50C 109.5
H50A C50 H50B 109.5
H50A C50 H50C 109.5
H50B C50 H50C 109.5
C52 C51 C56 121.18(17)
C52 C51 N4 117.78(16)
C56 C51 N4 120.79(17)
C51 C52 C57 121.58(16)
C53 C52 C51 118.31(18)
C53 C52 C57 120.07(18)
C52 C53 H53 119.3
C54 C53 C52 121.3(2)
C54 C53 H53 119.3
C53 C54 H54 120.1
C55 C54 C53 119.79(18)
C55 C54 H54 120.1
C54 C55 H55 119.2
C54 C55 C56 121.70(19)
C56 C55 H55 119.2
C51 C56 C60 124.22(17)
C55 C56 C51 117.68(19)
C55 C56 C60 118.10(18)
C52 C57 H57 107.5
C52 C57 C58 110.40(18)
C52 C57 C59 113.05(18)
C58 C57 H57 107.5
C58 C57 C59 110.72(19)
C59 C57 H57 107.5
C57 C58 H58A 109.5
C57 C58 H58B 109.5
C57 C58 H58C 109.5
H58A C58 H58B 109.5
H58A C58 H58C 109.5
H58B C58 H58C 109.5
C57 C59 H59A 109.5
C57 C59 H59B 109.5
C57 C59 H59C 109.5
H59A C59 H59B 109.5
H59A C59 H59C 109.5
H59B C59 H59C 109.5
C56 C60 H60 108.1
C56 C60 C61 110.89(18)
C56 C60 C62 112.63(19)
C61 C60 H60 108.1
C62 C60 H60 108.1
C62 C60 C61 108.82(18)
C60 C61 H61A 109.5
C60 C61 H61B 109.5
C60 C61 H61C 109.5
H61A C61 H61B 109.5
H61A C61 H61C 109.5
H61B C61 H61C 109.5
C60 C62 H62A 109.5
C60 C62 H62B 109.5
C60 C62 H62C 109.5
H62A C62 H62B 109.5
H62A C62 H62C 109.5
H62B C62 H62C 109.5
H63A C63 H63B 109.2
H63C C63 H63D 108.4
C64A C63 H63A 111.3
C64A C63 H63B 111.3
C64B C63 H63C 110.0
C64B C63 H63D 110.0
O2 C63 H63A 111.3
O2 C63 H63B 111.3
O2 C63 H63C 110.0
O2 C63 H63D 110.0
O2 C63 C64A 102.5(3)
O2 C63 C64B 108.4(3)
C63 C64A H64A 111.1
C63 C64A H64B 111.1
H64A C64A H64B 109.1
C65 C64A C63 103.3(5)
C65 C64A H64A 111.1
C65 C64A H64B 111.1
C63 C64B H64C 111.5
C63 C64B H64D 111.5
C63 C64B C65 101.3(4)
H64C C64B H64D 109.3
C65 C64B H64C 111.5
C65 C64B H64D 111.5
C64A C65 H65A 109.9
C64A C65 H65B 109.9
C64A C65 C66 108.9(3)
C64B C65 H65C 112.1
C64B C65 H65D 112.1
H65A C65 H65B 108.3
H65C C65 H65D 109.7
C66 C65 C64B 98.4(3)
C66 C65 H65A 109.9
C66 C65 H65B 109.9
C66 C65 H65C 112.1
C66 C65 H65D 112.1
C65 C66 H66A 110.8
C65 C66 H66B 110.8
H66A C66 H66B 108.9
O2 C66 C65 104.59(19)
O2 C66 H66A 110.8
O2 C66 H66B 110.8
C2 N1 C6 122.30(15)
C2 N1 Sm1 121.27(12)
C6 N1 Sm1 115.34(11)
C4 N2 C18 118.20(14)
C4 N2 Sm1 116.26(12)
C18 N2 Sm1 123.76(11)
C35 N3 C39 118.03(15)
C35 N3 Sm2 117.77(12)
C39 N3 Sm2 122.58(12)
C37 N4 C51 121.94(16)
C37 N4 Sm2 122.62(12)
C51 N4 Sm2 114.68(11)
C30 O1 Sm1 122.87(11)
C33 O1 C30 106.89(15)
C33 O1 Sm1 125.92(12)
C63 O2 Sm2 120.54(11)
C66 O2 C63 106.96(16)
C66 O2 Sm2 126.64(12)
B1 Sm1 H1A 26.6(6)
B1 Sm1 H1B 25.5(6)
B1 Sm1 H1C 25.5(6)
B1 Sm1 H2A 116.2(6)
B1 Sm1 H2B 152.1(6)
B1 Sm1 H2C 141.3(6)
H1A Sm1 H1B 45.3(8)
H1A Sm1 H1C 44.9(8)
H1A Sm1 H2A 89.7(9)
H1A Sm1 H2B 129.6(9)
H1A Sm1 H2C 119.4(9)
H1B Sm1 H1C 42.9(8)
H1B Sm1 H2A 129.5(8)
H1B Sm1 H2B 173.1(8)
H1B Sm1 H2C 131.2(8)
H1C Sm1 H2A 124.4(8)
H1C Sm1 H2B 139.2(8)
H1C Sm1 H2C 164.1(9)
B2 Sm1 B1 141.30(10)
B2 Sm1 H1A 114.7(6)
B2 Sm1 H1B 148.0(5)
B2 Sm1 H1C 147.6(6)
B2 Sm1 H2A 25.5(6)
B2 Sm1 H2B 25.5(6)
B2 Sm1 H2C 25.8(6)
H2A Sm1 H2B 43.8(8)
H2A Sm1 H2C 43.7(9)
H2B Sm1 H2C 44.4(8)
N1 Sm1 B1 103.49(7)
N1 Sm1 H1A 128.8(6)
N1 Sm1 H1B 95.2(6)
N1 Sm1 H1C 84.5(6)
N1 Sm1 B2 113.77(9)
N1 Sm1 H2A 135.2(6)
N1 Sm1 H2B 91.6(6)
N1 Sm1 H2C 111.4(7)
N1 Sm1 N2 79.82(5)
N1 Sm1 O1 95.37(5)
N2 Sm1 B1 99.97(7)
N2 Sm1 H1A 109.7(6)
N2 Sm1 H1B 74.7(6)
N2 Sm1 H1C 113.4(6)
N2 Sm1 B2 96.58(7)
N2 Sm1 H2A 111.2(6)
N2 Sm1 H2B 105.8(6)
N2 Sm1 H2C 71.1(6)
N2 Sm1 O1 173.47(5)
O1 Sm1 B1 85.39(6)
O1 Sm1 H1A 76.8(6)
O1 Sm1 H1B 110.3(6)
O1 Sm1 H1C 70.2(5)
O1 Sm1 B2 81.25(7)
O1 Sm1 H2A 69.2(6)
O1 Sm1 H2B 69.8(6)
O1 Sm1 H2C 107.0(6)
B3 Sm2 H3B 25.4(6)
B3 Sm2 H3C 25.8(6)
B3 Sm2 H3D 26.7(6)
B3 Sm2 B4 141.49(8)
B3 Sm2 H4A 116.3(6)
B3 Sm2 H4B 154.1(6)
B3 Sm2 H4C 139.8(5)
H3B Sm2 H3C 44.2(8)
H3B Sm2 H3D 45.3(8)
H3B Sm2 H4A 130.8(8)
H3B Sm2 H4B 174.6(8)
H3B Sm2 H4C 131.2(8)
H3C Sm2 H3D 44.3(8)
H3C Sm2 H4A 121.4(8)
H3C Sm2 H4B 138.6(8)
H3C Sm2 H4C 160.7(8)
H3D Sm2 H4A 89.9(9)
H3D Sm2 H4B 131.7(8)
H3D Sm2 H4C 117.1(8)
B4 Sm2 H3B 148.9(5)
B4 Sm2 H3C 145.0(6)
B4 Sm2 H3D 114.8(6)
B4 Sm2 H4A 25.7(6)
B4 Sm2 H4B 25.7(5)
B4 Sm2 H4C 25.5(5)
H4A Sm2 H4B 44.5(8)
H4A Sm2 H4C 43.2(8)
H4B Sm2 H4C 44.3(7)
N3 Sm2 B3 99.20(7)
N3 Sm2 H3B 74.3(6)
N3 Sm2 H3C 115.6(6)
N3 Sm2 H3D 107.6(6)
N3 Sm2 B4 96.58(7)
N3 Sm2 H4A 111.8(6)
N3 Sm2 H4B 104.6(5)
N3 Sm2 H4C 71.6(6)
N3 Sm2 O2 173.63(5)
N4 Sm2 B3 100.84(7)
N4 Sm2 H3B 91.6(6)
N4 Sm2 H3C 84.1(6)
N4 Sm2 H3D 126.8(6)
N4 Sm2 B4 116.46(7)
N4 Sm2 H4A 137.4(6)
N4 Sm2 H4B 93.4(6)
N4 Sm2 H4C 115.1(6)
N4 Sm2 N3 79.85(5)
N4 Sm2 O2 95.50(5)
O2 Sm2 B3 85.91(6)
O2 Sm2 H3B 110.4(6)
O2 Sm2 H3C 67.9(6)
O2 Sm2 H3D 78.6(6)
O2 Sm2 B4 81.52(7)
O2 Sm2 H4A 68.8(6)
O2 Sm2 H4B 71.2(5)
O2 Sm2 H4C 106.9(6)

loop_
_geom_bond_atom_site_label_1
_geom_bond_atom_site_label_2
_geom_bond_distance
B1 H1A 1.16(2)
B1 H1B 1.12(2)
B1 H1C 1.12(2)
B1 H1D 1.11(3)
B1 Sm1 2.596(3)
B2 H2A 1.11(2)
B2 H2B 1.11(2)
B2 H2C 1.12(3)
B2 H2D 1.10(3)
B2 Sm1 2.578(3)
B3 H3A 1.06(3)
B3 H3B 1.11(2)
B3 H3C 1.13(2)
B3 H3D 1.17(2)
B3 Sm2 2.589(3)
B4 H4A 1.13(2)
B4 H4B 1.13(2)
B4 H4C 1.12(2)
B4 H4D 1.09(3)
B4 Sm2 2.594(3)
C1 H1E 0.9800
C1 H1F 0.9800
C1 H1G 0.9800
C1 C2 1.514(3)
C2 C3 1.410(3)
C2 N1 1.325(2)
C3 H3 0.9500
C3 C4 1.397(3)
C4 C5 1.515(3)
C4 N2 1.341(2)
C5 H5A 0.9800
C5 H5B 0.9800
C5 H5C 0.9800
C6 C7 1.407(3)
C6 C11 1.410(3)
C6 N1 1.445(2)
C7 C8 1.396(3)
C7 C12 1.522(3)
C8 H8 0.9500
C8 C9 1.378(3)
C9 H9 0.9500
C9 C10 1.386(3)
C10 H10 0.9500
C10 C11 1.392(3)
C11 C15 1.521(3)
C12 H12 1.0000
C12 C13 1.541(3)
C12 C14 1.529(3)
C13 H13A 0.9800
C13 H13B 0.9800
C13 H13C 0.9800
C14 H14A 0.9800
C14 H14B 0.9800
C14 H14C 0.9800
C15 H15 1.0000
C15 C16 1.529(3)
C15 C17 1.531(3)
C16 H16A 0.9800
C16 H16B 0.9800
C16 H16C 0.9800
C17 H17A 0.9800
C17 H17B 0.9800
C17 H17C 0.9800
C18 C19 1.410(3)
C18 C23 1.401(3)
C18 N2 1.449(2)
C19 C20 1.397(3)
C19 C24 1.511(3)
C20 H20 0.9500
C20 C21 1.376(3)
C21 H21 0.9500
C21 C22 1.381(3)
C22 H22 0.9500
C22 C23 1.394(3)
C23 C27 1.521(3)
C24 H24 1.0000
C24 C25 1.529(3)
C24 C26 1.531(3)
C25 H25A 0.9800
C25 H25B 0.9800
C25 H25C 0.9800
C26 H26A 0.9800
C26 H26B 0.9800
C26 H26C 0.9800
C27 H27 1.0000
C27 C28 1.521(3)
C27 C29 1.532(3)
C28 H28A 0.9800
C28 H28B 0.9800
C28 H28C 0.9800
C29 H29A 0.9800
C29 H29B 0.9800
C29 H29C 0.9800
C30 H30A 0.9900
C30 H30B 0.9900
C30 C31 1.514(3)
C30 O1 1.454(2)
C31 H31A 0.9900
C31 H31B 0.9900
C31 C32 1.510(4)
C32 H32A 0.9900
C32 H32B 0.9900
C32 C33 1.504(3)
C33 H33A 0.9900
C33 H33B 0.9900
C33 O1 1.453(2)
C34 H34A 0.9800
C34 H34B 0.9800
C34 H34C 0.9800
C34 C35 1.518(3)
C35 C36 1.396(3)
C35 N3 1.341(3)
C36 H36 0.9500
C36 C37 1.413(3)
C37 C38 1.510(3)
C37 N4 1.324(2)
C38 H38A 0.9800
C38 H38B 0.9800
C38 H38C 0.9800
C39 C40 1.406(3)
C39 C44 1.406(3)
C39 N3 1.454(2)
C40 C41 1.398(3)
C40 C45 1.520(3)
C41 H41 0.9500
C41 C42 1.375(3)
C42 H42 0.9500
C42 C43 1.380(3)
C43 H43 0.9500
C43 C44 1.395(3)
C44 C48 1.517(3)
C45 H45 1.0000
C45 C46 1.526(3)
C45 C47 1.528(3)
C46 H46A 0.9800
C46 H46B 0.9800
C46 H46C 0.9800
C47 H47A 0.9800
C47 H47B 0.9800
C47 H47C 0.9800
C48 H48 1.0000
C48 C49 1.527(4)
C48 C50 1.527(4)
C49 H49A 0.9800
C49 H49B 0.9800
C49 H49C 0.9800
C50 H50A 0.9800
C50 H50B 0.9800
C50 H50C 0.9800
C51 C52 1.406(3)
C51 C56 1.410(3)
C51 N4 1.447(2)
C52 C53 1.392(3)
C52 C57 1.520(3)
C53 H53 0.9500
C53 C54 1.381(3)
C54 H54 0.9500
C54 C55 1.375(3)
C55 H55 0.9500
C55 C56 1.399(3)
C56 C60 1.518(3)
C57 H57 1.0000
C57 C58 1.521(3)
C57 C59 1.523(3)
C58 H58A 0.9800
C58 H58B 0.9800
C58 H58C 0.9800
C59 H59A 0.9800
C59 H59B 0.9800
C59 H59C 0.9800
C60 H60 1.0000
C60 C61 1.540(3)
C60 C62 1.528(3)
C61 H61A 0.9800
C61 H61B 0.9800
C61 H61C 0.9800
C62 H62A 0.9800
C62 H62B 0.9800
C62 H62C 0.9800
C63 H63A 0.9900
C63 H63B 0.9900
C63 H63C 0.9900
C63 H63D 0.9900
C63 C64A 1.586(8)
C63 C64B 1.495(5)
C63 O2 1.457(3)
C64A H64A 0.9900
C64A H64B 0.9900
C64A C65 1.469(9)
C64B H64C 0.9900
C64B H64D 0.9900
C64B C65 1.603(8)
C65 H65A 0.9900
C65 H65B 0.9900
C65 H65C 0.9900
C65 H65D 0.9900
C65 C66 1.509(3)
C66 H66A 0.9900
C66 H66B 0.9900
C66 O2 1.451(3)
N1 Sm1 2.3542(16)
N2 Sm1 2.3705(15)
N3 Sm2 2.3712(15)
N4 Sm2 2.3506(17)
O1 Sm1 2.5010(14)
O2 Sm2 2.4925(14)
Sm1 H1A 2.24(3)
Sm1 H1B 2.39(2)
Sm1 H1C 2.40(2)
Sm1 H2A 2.37(2)
Sm1 H2B 2.35(2)
Sm1 H2C 2.37(3)
Sm2 H3B 2.42(2)
Sm2 H3C 2.41(2)
Sm2 H3D 2.27(3)
Sm2 H4A 2.42(2)
Sm2 H4B 2.36(2)
Sm2 H4C 2.41(2)

loop_
_geom_torsion_atom_site_label_1
_geom_torsion_atom_site_label_2
_geom_torsion_atom_site_label_3
_geom_torsion_atom_site_label_4
_geom_torsion
C1 C2 C3 C4 156.9(2)
C1 C2 N1 C6 -2.4(3)
C1 C2 N1 Sm1 165.17(15)
C2 C3 C4 C5 -168.8(2)
C2 C3 C4 N2 10.2(4)
C3 C2 N1 C6 176.55(18)
C3 C2 N1 Sm1 -15.9(3)
C3 C4 N2 C18 -160.19(19)
C3 C4 N2 Sm1 34.4(3)
C5 C4 N2 C18 18.8(3)
C5 C4 N2 Sm1 -146.62(16)
C6 C7 C8 C9 -0.2(3)
C6 C7 C12 C13 -119.5(2)
C6 C7 C12 C14 118.6(2)
C6 C11 C15 C16 83.6(2)
C6 C11 C15 C17 -152.14(19)
C7 C6 C11 C10 2.0(3)
C7 C6 C11 C15 -175.15(18)
C7 C6 N1 C2 77.5(2)
C7 C6 N1 Sm1 -90.71(18)
C7 C8 C9 C10 1.6(3)
C8 C7 C12 C13 60.6(3)
C8 C7 C12 C14 -61.3(2)
C8 C9 C10 C11 -1.2(3)
C9 C10 C11 C6 -0.6(3)
C9 C10 C11 C15 176.60(19)
C10 C11 C15 C16 -93.5(2)
C10 C11 C15 C17 30.8(3)
C11 C6 C7 C8 -1.6(3)
C11 C6 C7 C12 178.50(19)
C11 C6 N1 C2 -108.7(2)
C11 C6 N1 Sm1 83.13(18)
C12 C7 C8 C9 179.7(2)
C18 C19 C20 C21 -0.6(3)
C18 C19 C24 C25 -113.7(2)
C18 C19 C24 C26 123.1(2)
C18 C23 C27 C28 128.3(2)
C18 C23 C27 C29 -108.1(2)
C19 C18 C23 C22 1.3(3)
C19 C18 C23 C27 179.97(18)
C19 C18 N2 C4 82.8(2)
C19 C18 N2 Sm1 -112.96(17)
C19 C20 C21 C22 0.1(3)
C20 C19 C24 C25 67.2(3)
C20 C19 C24 C26 -56.0(2)
C20 C21 C22 C23 1.2(3)
C21 C22 C23 C18 -1.8(3)
C21 C22 C23 C27 179.43(19)
C22 C23 C27 C28 -53.0(3)
C22 C23 C27 C29 70.6(2)
C23 C18 C19 C20 -0.1(3)
C23 C18 C19 C24 -179.13(18)
C23 C18 N2 C4 -101.0(2)
C23 C18 N2 Sm1 63.3(2)
C24 C19 C20 C21 178.48(19)
C30 C31 C32 C33 -26.6(3)
C31 C30 O1 C33 18.4(3)
C31 C30 O1 Sm1 176.20(18)
C31 C32 C33 O1 38.1(3)
C32 C33 O1 C30 -35.5(2)
C32 C33 O1 Sm1 167.50(13)
C34 C35 C36 C37 168.7(2)
C34 C35 N3 C39 -16.6(3)
C34 C35 N3 Sm2 149.26(16)
C35 C36 C37 C38 -159.1(2)
C35 C36 C37 N4 20.5(4)
C36 C35 N3 C39 161.9(2)
C36 C35 N3 Sm2 -32.2(3)
C36 C37 N4 C51 -174.94(19)
C36 C37 N4 Sm2 15.5(3)
C38 C37 N4 C51 4.6(3)
C38 C37 N4 Sm2 -164.89(16)
C39 C40 C41 C42 1.3(3)
C39 C40 C45 C46 -127.9(2)
C39 C40 C45 C47 108.7(2)
C39 C44 C48 C49 114.5(2)
C39 C44 C48 C50 -121.5(2)
C40 C39 C44 C43 -1.0(3)
C40 C39 C44 C48 178.34(19)
C40 C39 N3 C35 99.2(2)
C40 C39 N3 Sm2 -65.9(2)
C40 C41 C42 C43 -1.5(3)
C41 C40 C45 C46 53.3(2)
C41 C40 C45 C47 -70.1(2)
C41 C42 C43 C44 0.5(3)
C42 C43 C44 C39 0.8(3)
C42 C43 C44 C48 -178.6(2)
C43 C44 C48 C49 -66.1(3)
C43 C44 C48 C50 57.8(3)
C44 C39 C40 C41 0.0(3)
C44 C39 C40 C45 -178.78(18)
C44 C39 N3 C35 -84.5(2)
C44 C39 N3 Sm2 110.36(17)
C45 C40 C41 C42 -179.86(19)
C51 C52 C53 C54 0.3(3)
C51 C52 C57 C58 -84.8(2)
C51 C52 C57 C59 150.59(19)
C51 C56 C60 C61 118.5(2)
C51 C56 C60 C62 -119.3(2)
C52 C51 C56 C55 1.2(3)
C52 C51 C56 C60 -178.29(19)
C52 C51 N4 C37 105.9(2)
C52 C51 N4 Sm2 -83.78(18)
C52 C53 C54 C55 1.3(3)
C53 C52 C57 C58 92.8(2)
C53 C52 C57 C59 -31.8(3)
C53 C54 C55 C56 -1.6(3)
C54 C55 C56 C51 0.4(3)
C54 C55 C56 C60 179.9(2)
C55 C56 C60 C61 -60.9(3)
C55 C56 C60 C62 61.3(2)
C56 C51 C52 C53 -1.5(3)
C56 C51 C52 C57 176.11(18)
C56 C51 N4 C37 -79.8(2)
C56 C51 N4 Sm2 90.45(18)
C57 C52 C53 C54 -177.39(19)
C63 C64A C65 C64B 65.8(8)
C63 C64A C65 C66 -8.7(9)
C63 C64B C65 C64A -73.8(7)
C63 C64B C65 C66 39.0(6)
C64A C63 C64B C65 62.4(9)
C64A C63 O2 C66 -37.8(6)
C64A C63 O2 Sm2 167.4(6)
C64A C65 C66 O2 -13.8(7)
C64B C63 C64A C65 -77.2(11)
C64B C63 O2 C66 -5.9(5)
C64B C63 O2 Sm2 -160.6(5)
C64B C65 C66 O2 -44.0(4)
C65 C66 O2 C63 32.9(2)
C65 C66 O2 Sm2 -174.40(15)
N1 C2 C3 C4 -22.0(4)
N1 C6 C7 C8 172.01(17)
N1 C6 C7 C12 -7.9(3)
N1 C6 C11 C10 -171.86(17)
N1 C6 C11 C15 11.0(3)
N2 C18 C19 C20 176.16(17)
N2 C18 C19 C24 -2.9(3)
N2 C18 C23 C22 -174.87(17)
N2 C18 C23 C27 3.8(3)
N3 C35 C36 C37 -9.9(4)
N3 C39 C40 C41 176.24(17)
N3 C39 C40 C45 -2.5(3)
N3 C39 C44 C43 -177.33(17)
N3 C39 C44 C48 2.0(3)
N4 C51 C52 C53 172.71(17)
N4 C51 C52 C57 -9.7(3)
N4 C51 C56 C55 -172.87(18)
N4 C51 C56 C60 7.7(3)
O1 C30 C31 C32 5.9(3)
O2 C63 C64A C65 27.8(9)
O2 C63 C64B C65 -21.3(7)
